data_2232019
loop_
_publ_author_name
'Prabhu, A. N.'
'Jayarama, A.'
'Sankolli, Ravish'
'Guru Row, T. N.'
'Upadhyaya, V.'

_publ_section_title
;
 (2<i>E</i>)-1-(5-Chlorothiophen-2-yl)-3-(2,3-dimethoxyphenyl)prop-2-en-1-one
;
_journal_coeditor_code PV2439
_journal_issue 10
_journal_name_full 'Acta Crystallographica Section E'
_journal_page_first o2665
_journal_paper_doi 10.1107/S1600536811037135
_journal_volume 67
_journal_year 2011
_chemical_formula_iupac 'C15 H13 Cl O3 S'
_chemical_formula_moiety 'C15 H13 Cl O3 S'
_chemical_formula_sum 'C15 H13 Cl O3 S'
_chemical_formula_weight 308.76
_chemical_name_systematic
;
(2<i>E</i>)-1-(5-Chlorothiophen-2-yl)-3-(2,3-dimethoxyphenyl)prop-2-en-1-one
;
_space_group_IT_number 14
_symmetry_cell_setting monoclinic
_symmetry_space_group_name_Hall '-P 2ybc'
_symmetry_space_group_name_H-M 'P 1 21/c 1'
_atom_sites_solution_hydrogens geom
_atom_sites_solution_primary direct
_atom_sites_solution_secondary difmap
_cell_angle_alpha 90.00
_cell_angle_beta 99.907(2)
_cell_angle_gamma 90.00
_cell_formula_units_Z 4
_cell_length_a 11.6139(8)
_cell_length_b 8.5605(5)
_cell_length_c 14.4174(9)
_cell_measurement_reflns_used 3087
_cell_measurement_temperature 296(2)
_cell_measurement_theta_max 27.00
_cell_measurement_theta_min 1.78
_cell_volume 1412.02(16)
_computing_cell_refinement 'SAINT-Plus (Bruker, 1998)'
_computing_data_collection 'SMART (Bruker, 1998)'
_computing_data_reduction 'SAINT-Plus (Bruker, 1998)'
_computing_molecular_graphics 'ORTEP-3 (Farrugia, 1997) and CAMERON (Watkin <i>et al.</i>, 1996)'
_computing_publication_material 'WinGX (Farrugia, 1999)'
_computing_structure_refinement 'SHELXL97 (Sheldrick, 2008)'
_computing_structure_solution 'SHELXS97 (Sheldrick, 2008)'
_diffrn_ambient_temperature 296(2)
_diffrn_measured_fraction_theta_full 0.999
_diffrn_measured_fraction_theta_max 0.999
_diffrn_measurement_device_type 'Bruker SMART APEX CCD detector'
_diffrn_measurement_method \w
_diffrn_radiation_monochromator graphite
_diffrn_radiation_source 'fine-focus sealed tube'
_diffrn_radiation_type MoK\a
_diffrn_radiation_wavelength 0.71073
_diffrn_reflns_av_R_equivalents 0.0264
_diffrn_reflns_av_sigmaI/netI 0.0283
_diffrn_reflns_limit_h_max 14
_diffrn_reflns_limit_h_min -14
_diffrn_reflns_limit_k_max 10
_diffrn_reflns_limit_k_min -8
_diffrn_reflns_limit_l_max 14
_diffrn_reflns_limit_l_min -18
_diffrn_reflns_number 9286
_diffrn_reflns_theta_full 27.00
_diffrn_reflns_theta_max 27.00
_diffrn_reflns_theta_min 1.78
_exptl_absorpt_coefficient_mu 0.422
_exptl_absorpt_correction_T_max 0.9356
_exptl_absorpt_correction_T_min 0.9204
_exptl_absorpt_correction_type multi-scan
_exptl_absorpt_process_details '(SADABS; Bruker, 1998)'
_exptl_crystal_colour yellow
_exptl_crystal_density_diffrn 1.452
_exptl_crystal_density_method 'not measured'
_exptl_crystal_description block
_exptl_crystal_F_000 640
_exptl_crystal_size_max 0.20
_exptl_crystal_size_mid 0.18
_exptl_crystal_size_min 0.16
_refine_diff_density_max 0.213
_refine_diff_density_min -0.257
_refine_ls_extinction_method none
_refine_ls_goodness_of_fit_ref 1.071
_refine_ls_hydrogen_treatment constr
_refine_ls_matrix_type full
_refine_ls_number_parameters 183
_refine_ls_number_reflns 3087
_refine_ls_number_restraints 0
_refine_ls_restrained_S_all 1.071
_refine_ls_R_factor_all 0.0563
_refine_ls_R_factor_gt 0.0379
_refine_ls_shift/su_max 0.001
_refine_ls_shift/su_mean 0.000
_refine_ls_structure_factor_coef Fsqd
_refine_ls_weighting_details 'calc w=1/[\s^2^(Fo^2^)+(0.0494P)^2^+0.1854P] where P=(Fo^2^+2Fc^2^)/3'
_refine_ls_weighting_scheme calc
_refine_ls_wR_factor_gt 0.0936
_refine_ls_wR_factor_ref 0.1017
_reflns_number_gt 2348
_reflns_number_total 3087
_reflns_threshold_expression I>2\s(I)
_cod_data_source_file pv2439.cif
_cod_data_source_block I
_cod_original_sg_symbol_H-M 'P 21/c'
_cod_database_code 2232019
_cod_database_fobs_code 2232019

loop_
_symmetry_equiv_pos_as_xyz
'x, y, z'
'-x, y+1/2, -z+1/2'
'-x, -y, -z'
'x, -y-1/2, z-1/2'

loop_
_atom_site_type_symbol
_atom_site_label
_atom_site_fract_x
_atom_site_fract_y
_atom_site_fract_z
_atom_site_U_iso_or_equiv
_atom_site_adp_type
_atom_site_calc_flag
_atom_site_refinement_flags
_atom_site_occupancy
_atom_site_symmetry_multiplicity
Cl Cl1 0.22862(5) 0.40719(7) 1.17836(4) 0.06157(19) Uani d . 1 1
S S1 0.33583(4) 0.57846(6) 1.03539(3) 0.04070(15) Uani d . 1 1
O O1 0.46583(12) 0.75106(18) 0.91191(10) 0.0540(4) Uani d . 1 1
O O2 0.80027(11) 0.99907(15) 0.81682(8) 0.0413(3) Uani d . 1 1
O O3 0.97557(11) 1.20940(17) 0.83929(10) 0.0509(4) Uani d . 1 1
C C1 0.33815(16) 0.5228(2) 1.14971(13) 0.0387(4) Uani d . 1 1
C C2 0.43004(17) 0.5799(2) 1.21037(13) 0.0451(5) Uani d . 1 1
H H2 0.4440 0.5608 1.2748 0.054 Uiso calc R 1 1
C C3 0.50212(16) 0.6722(2) 1.16311(13) 0.0427(5) Uani d . 1 1
H H3 0.5697 0.7210 1.1936 0.051 Uiso calc R 1 1
C C4 0.46355(14) 0.6834(2) 1.06827(12) 0.0358(4) Uani d . 1 1
C C5 0.51284(15) 0.7641(2) 0.99432(13) 0.0384(4) Uani d . 1 1
C C6 0.61819(15) 0.8604(2) 1.02313(13) 0.0407(4) Uani d . 1 1
H H6 0.6442 0.8791 1.0868 0.049 Uiso calc R 1 1
C C7 0.67724(15) 0.9214(2) 0.96006(13) 0.0382(4) Uani d . 1 1
H H7 0.6509 0.8949 0.8975 0.046 Uiso calc R 1 1
C C8 0.77860(15) 1.0250(2) 0.97828(12) 0.0357(4) Uani d . 1 1
C C9 0.82092(16) 1.0873(2) 1.06805(13) 0.0431(5) Uani d . 1 1
H H9 0.7857 1.0592 1.1188 0.052 Uiso calc R 1 1
C C10 0.91330(17) 1.1886(3) 1.08140(14) 0.0485(5) Uani d . 1 1
H H10 0.9406 1.2280 1.1413 0.058 Uiso calc R 1 1
C C11 0.96713(16) 1.2336(2) 1.00634(14) 0.0466(5) Uani d . 1 1
H H11 1.0293 1.3036 1.0161 0.056 Uiso calc R 1 1
C C12 0.92801(15) 1.1742(2) 0.91742(13) 0.0396(4) Uani d . 1 1
C C13 0.83426(15) 1.0682(2) 0.90333(12) 0.0347(4) Uani d . 1 1
C C14 0.73927(19) 1.0981(3) 0.74504(15) 0.0540(6) Uani d . 1 1
H H14C 0.6614 1.1159 0.7566 0.081 Uiso calc R 1 1
H H14B 0.7358 1.0488 0.6848 0.081 Uiso calc R 1 1
H H14A 0.7796 1.1960 0.7454 0.081 Uiso calc R 1 1
C C15 1.0673(2) 1.3220(3) 0.84993(18) 0.0660(7) Uani d . 1 1
H H15C 1.0407 1.4174 0.8742 0.099 Uiso calc R 1 1
H H15A 1.0896 1.3416 0.7899 0.099 Uiso calc R 1 1
H H15B 1.1334 1.2829 0.8929 0.099 Uiso calc R 1 1

loop_
_atom_site_aniso_label
_atom_site_aniso_U_11
_atom_site_aniso_U_22
_atom_site_aniso_U_33
_atom_site_aniso_U_12
_atom_site_aniso_U_13
_atom_site_aniso_U_23
Cl1 0.0603(3) 0.0672(4) 0.0591(4) -0.0213(3) 0.0158(3) 0.0057(3)
S1 0.0417(3) 0.0445(3) 0.0344(3) -0.00324(19) 0.00221(18) 0.0015(2)
O1 0.0592(8) 0.0645(10) 0.0361(8) -0.0086(7) 0.0025(6) 0.0093(7)
O2 0.0537(7) 0.0392(8) 0.0328(7) 0.0012(6) 0.0124(6) -0.0022(6)
O3 0.0484(8) 0.0632(10) 0.0446(8) -0.0134(7) 0.0174(6) 0.0012(7)
C1 0.0436(10) 0.0360(10) 0.0382(10) -0.0011(8) 0.0122(8) 0.0004(8)
C2 0.0542(11) 0.0497(13) 0.0315(9) -0.0044(9) 0.0074(8) -0.0008(9)
C3 0.0438(10) 0.0453(12) 0.0374(10) -0.0059(8) 0.0026(8) -0.0015(9)
C4 0.0362(9) 0.0339(10) 0.0377(10) 0.0025(7) 0.0078(7) -0.0004(8)
C5 0.0405(9) 0.0382(11) 0.0370(10) 0.0060(8) 0.0084(8) 0.0046(8)
C6 0.0443(10) 0.0441(11) 0.0343(10) -0.0009(8) 0.0087(8) 0.0013(8)
C7 0.0438(10) 0.0370(11) 0.0349(9) 0.0048(8) 0.0101(8) 0.0029(8)
C8 0.0373(9) 0.0365(10) 0.0339(9) 0.0061(7) 0.0078(7) 0.0024(8)
C9 0.0453(10) 0.0518(13) 0.0333(9) 0.0036(9) 0.0100(8) 0.0032(9)
C10 0.0472(11) 0.0616(14) 0.0350(10) 0.0001(10) 0.0019(8) -0.0040(9)
C11 0.0388(10) 0.0536(13) 0.0462(12) -0.0048(8) 0.0042(8) -0.0020(10)
C12 0.0374(9) 0.0438(12) 0.0394(10) 0.0033(8) 0.0116(8) 0.0039(9)
C13 0.0381(9) 0.0337(10) 0.0332(9) 0.0049(7) 0.0083(7) -0.0010(8)
C14 0.0607(13) 0.0573(14) 0.0412(11) 0.0048(10) 0.0009(9) 0.0042(10)
C15 0.0583(13) 0.0776(18) 0.0665(16) -0.0211(12) 0.0230(11) 0.0056(13)

loop_
_atom_type_symbol
_atom_type_description
_atom_type_scat_dispersion_real
_atom_type_scat_dispersion_imag
_atom_type_scat_source
C C 0.0033 0.0016 'International Tables Vol C Tables 4.2.6.8 and 6.1.1.4'
H H 0.0000 0.0000 'International Tables Vol C Tables 4.2.6.8 and 6.1.1.4'
O O 0.0106 0.0060 'International Tables Vol C Tables 4.2.6.8 and 6.1.1.4'
S S 0.1246 0.1234 'International Tables Vol C Tables 4.2.6.8 and 6.1.1.4'
Cl Cl 0.1484 0.1585 'International Tables Vol C Tables 4.2.6.8 and 6.1.1.4'

loop_
_geom_angle_atom_site_label_1
_geom_angle_atom_site_label_2
_geom_angle_atom_site_label_3
_geom_angle
C1 S1 C4 90.57(9)
C13 O2 C14 115.51(15)
C12 O3 C15 117.37(17)
C2 C1 S1 113.76(14)
C2 C1 Cl1 126.07(15)
S1 C1 Cl1 120.16(11)
C1 C2 C3 111.04(17)
C1 C2 H2 124.5
C3 C2 H2 124.5
C4 C3 C2 113.79(17)
C4 C3 H3 123.1
C2 C3 H3 123.1
C3 C4 C5 131.18(17)
C3 C4 S1 110.84(14)
C5 C4 S1 117.97(13)
O1 C5 C4 119.86(17)
O1 C5 C6 122.29(18)
C4 C5 C6 117.85(16)
C7 C6 C5 121.68(17)
C7 C6 H6 119.2
C5 C6 H6 119.2
C6 C7 C8 127.37(18)
C6 C7 H7 116.3
C8 C7 H7 116.3
C13 C8 C9 118.32(17)
C13 C8 C7 119.08(16)
C9 C8 C7 122.57(17)
C10 C9 C8 120.74(18)
C10 C9 H9 119.6
C8 C9 H9 119.6
C9 C10 C11 120.79(18)
C9 C10 H10 119.6
C11 C10 H10 119.6
C12 C11 C10 119.92(19)
C12 C11 H11 120.0
C10 C11 H11 120.0
O3 C12 C11 124.53(17)
O3 C12 C13 115.79(16)
C11 C12 C13 119.67(17)
O2 C13 C8 119.14(16)
O2 C13 C12 120.23(16)
C8 C13 C12 120.53(17)
O2 C14 H14C 109.5
O2 C14 H14B 109.5
H14C C14 H14B 109.5
O2 C14 H14A 109.5
H14C C14 H14A 109.5
H14B C14 H14A 109.5
O3 C15 H15C 109.5
O3 C15 H15A 109.5
H15C C15 H15A 109.5
O3 C15 H15B 109.5
H15C C15 H15B 109.5
H15A C15 H15B 109.5

loop_
_geom_bond_atom_site_label_1
_geom_bond_atom_site_label_2
_geom_bond_distance
Cl1 C1 1.7173(19)
S1 C1 1.7115(19)
S1 C4 1.7292(18)
O1 C5 1.224(2)
O2 C13 1.376(2)
O2 C14 1.428(2)
O3 C12 1.371(2)
O3 C15 1.425(2)
C1 C2 1.350(3)
C2 C3 1.409(3)
C2 H2 0.9300
C3 C4 1.367(2)
C3 H3 0.9300
C4 C5 1.467(2)
C5 C6 1.474(3)
C6 C7 1.336(3)
C6 H6 0.9300
C7 C8 1.461(3)
C7 H7 0.9300
C8 C13 1.401(2)
C8 C9 1.408(3)
C9 C10 1.367(3)
C9 H9 0.9300
C10 C11 1.394(3)
C10 H10 0.9300
C11 C12 1.381(3)
C11 H11 0.9300
C12 C13 1.405(3)
C14 H14C 0.9600
C14 H14B 0.9600
C14 H14A 0.9600
C15 H15C 0.9600
C15 H15A 0.9600
C15 H15B 0.9600

loop_
_geom_hbond_atom_site_label_D
_geom_hbond_atom_site_label_H
_geom_hbond_atom_site_label_A
_geom_hbond_site_symmetry_A
_geom_hbond_distance_DH
_geom_hbond_distance_HA
_geom_hbond_distance_DA
_geom_hbond_angle_DHA
C2 H2 O1 4_576 0.93 2.528 3.209(2) 130
C15 H15A O2 2_756 0.96 2.549 3.423(3) 151

loop_
_geom_torsion_atom_site_label_1
_geom_torsion_atom_site_label_2
_geom_torsion_atom_site_label_3
_geom_torsion_atom_site_label_4
_geom_torsion
C4 S1 C1 C2 0.09(17)
C4 S1 C1 Cl1 179.16(12)
S1 C1 C2 C3 -0.1(2)
Cl1 C1 C2 C3 -179.14(15)
C1 C2 C3 C4 0.1(3)
C2 C3 C4 C5 -178.76(19)
C2 C3 C4 S1 -0.1(2)
C1 S1 C4 C3 -0.02(15)
C1 S1 C4 C5 178.87(15)
C3 C4 C5 O1 176.0(2)
S1 C4 C5 O1 -2.6(2)
C3 C4 C5 C6 -4.6(3)
S1 C4 C5 C6 176.79(13)
O1 C5 C6 C7 -9.3(3)
C4 C5 C6 C7 171.31(17)
C5 C6 C7 C8 176.47(17)
C6 C7 C8 C13 175.42(18)
C6 C7 C8 C9 -6.5(3)
C13 C8 C9 C10 0.6(3)
C7 C8 C9 C10 -177.48(18)
C8 C9 C10 C11 0.5(3)
C9 C10 C11 C12 -0.8(3)
C15 O3 C12 C11 -3.8(3)
C15 O3 C12 C13 177.16(18)
C10 C11 C12 O3 -179.22(18)
C10 C11 C12 C13 -0.2(3)
C14 O2 C13 C8 109.94(19)
C14 O2 C13 C12 -73.6(2)
C9 C8 C13 O2 174.84(15)
C7 C8 C13 O2 -7.0(2)
C9 C8 C13 C12 -1.6(3)
C7 C8 C13 C12 176.61(16)
O3 C12 C13 O2 4.1(3)
C11 C12 C13 O2 -175.02(16)
O3 C12 C13 C8 -179.52(16)
C11 C12 C13 C8 1.4(3)

loop_
_cod_related_entry_id
_cod_related_entry_database
_cod_related_entry_code
1 ChemSpider 5833287
